data_1573516
loop_
_publ_author_name
'Patyk-Ka&#x17a;mierczak, Ewa'
'Szyma&#x144;ska, Kornelia'
'Ka&#x17a;mierczak, Micha&#x142;'

_publ_section_title
;
 Managing negative linear compressibility and thermal expansion through
 steric hindrance: a case study of 1,2-bis(4'-pyridyl)ethane cocrystals.
;
_journal_issue 1
_journal_name_full IUCrJ
_journal_paper_doi 10.1107/S2052252524011734
_journal_volume 12
_journal_year 2025
_chemical_formula_moiety 'C12 H12 N2, C4 H6 O4'
_chemical_formula_sum 'C16 H18 N2 O4'
_chemical_formula_weight 302.32
_chemical_name_systematic '4,4'-Ethane-1,2-diyldipyridine succinic acid'
_space_group_crystal_system monoclinic
_space_group_IT_number 15
_space_group_name_Hall '-I 2ya'
_space_group_name_H-M_alt 'I 1 2/a 1'
_atom_sites_solution_hydrogens difmap
_audit_creation_date 2023-11-22
_audit_creation_method
;
Olex2 1.5
(compiled 2023.08.24 svn.re1ec1418 for OlexSys, GUI svn.r6817)
;
_cell_angle_alpha 90
_cell_angle_beta 108.812(9)
_cell_angle_gamma 90
_cell_formula_units_Z 4
_cell_length_a 16.6494(14)
_cell_length_b 4.9069(4)
_cell_length_c 19.3575(13)
_cell_measurement_reflns_used 976
_cell_measurement_temperature 250.00(14)
_cell_measurement_theta_max 71.7780
_cell_measurement_theta_min 4.8190
_cell_volume 1497.0(2)
_computing_cell_refinement 'CrysAlisPro 1.171.42.49 (Rigaku OD, 2022)'
_computing_data_collection 'CrysAlisPro 1.171.42.49 (Rigaku OD, 2022)'
_computing_data_reduction 'CrysAlisPro 1.171.42.49 (Rigaku OD, 2022)'
_computing_molecular_graphics 'Olex2 1.5 (Dolomanov et al., 2009)'
_computing_publication_material 'Olex2 1.5 (Dolomanov et al., 2009)'
_computing_structure_refinement 'SHELXL 2014/7 (Sheldrick, 2015)'
_computing_structure_solution 'SHELXT 2014/4 (Sheldrick, 2014)'
_diffrn_ambient_environment N~2~
_diffrn_ambient_temperature 250.00(14)
_diffrn_detector 'CCD plate'
_diffrn_detector_area_resol_mean 10.5384
_diffrn_detector_type Atlas
_diffrn_measured_fraction_theta_full 0.998
_diffrn_measured_fraction_theta_max 0.970
_diffrn_measurement_details
;
List of Runs (angles in degrees, time in seconds):

  # Type    Start    End  Width  t~exp~   \w     \q     \k     \f   Frames
--------------------------------------------------------------------------
  1  \w     10.00  36.00   1.00    5.00    --   40.98-125.00 -90.00   26
  2  \w     19.00 107.00   1.00    5.00    --   40.98  37.00   0.00   88
  3  \w     57.00  83.00   1.00    5.00    --   40.98-125.00 -60.00   26
  4  \w    -29.00  41.00   1.00    5.00    --   40.98 -37.00-150.00   70
  5  \w     71.00 146.00   1.00    7.50    --  103.83 179.00   0.00   75
  6  \w     86.00 156.00   1.00    7.50    --  103.83  77.00 -30.00   70
  7  \w     38.00 144.00   1.00    7.50    --  103.83 179.00 120.00  106
  8  \w     30.00 106.00   1.00    7.50    --  103.83 -77.00 120.00   76
  9  \w     83.00 140.00   1.00    7.50    --  103.83 111.00-120.00   57
 10  \w     54.00  86.00   1.00    7.50    --  103.83-111.00   0.00   32
 11  \w     71.00 101.00   1.00    7.50    --  103.83-111.00 -60.00   30
 12  \w     44.00  69.00   1.00    7.50    --  103.83 -61.00 150.00   25
 13  \w     40.00  66.00   1.00    7.50    --  103.83 -61.00  30.00   26
;
_diffrn_measurement_device 'four-circle diffractometer'
_diffrn_measurement_device_type 'SuperNova, Single source at offset/far, Atlas'
_diffrn_measurement_method '\w scans'
_diffrn_orient_matrix_type 'CrysAlisPro convention (1999,Acta A55,543-557)'
_diffrn_orient_matrix_UB_11 0.0976731000
_diffrn_orient_matrix_UB_12 0.0033590000
_diffrn_orient_matrix_UB_13 0.0251178000
_diffrn_orient_matrix_UB_21 -0.0016182000
_diffrn_orient_matrix_UB_22 0.3056402000
_diffrn_orient_matrix_UB_23 -0.0187342000
_diffrn_orient_matrix_UB_31 0.0020961000
_diffrn_orient_matrix_UB_32 0.0725154000
_diffrn_orient_matrix_UB_33 0.0779987000
_diffrn_radiation_monochromator mirror
_diffrn_radiation_probe x-ray
_diffrn_radiation_type 'Cu K\a'
_diffrn_radiation_wavelength 1.54184
_diffrn_reflns_av_R_equivalents 0.0358
_diffrn_reflns_av_unetI/netI 0.0448
_diffrn_reflns_Laue_measured_fraction_full 0.998
_diffrn_reflns_Laue_measured_fraction_max 0.970
_diffrn_reflns_limit_h_max 19
_diffrn_reflns_limit_h_min -20
_diffrn_reflns_limit_k_max 5
_diffrn_reflns_limit_k_min -5
_diffrn_reflns_limit_l_max 23
_diffrn_reflns_limit_l_min -17
_diffrn_reflns_number 2831
_diffrn_reflns_point_group_measured_fraction_full 0.998
_diffrn_reflns_point_group_measured_fraction_max 0.970
_diffrn_reflns_theta_full 67.684
_diffrn_reflns_theta_max 72.338
_diffrn_reflns_theta_min 4.827
_diffrn_source 'micro-focus sealed X-ray tube'
_diffrn_source_type 'SuperNova (Cu) X-ray Source'
_exptl_absorpt_coefficient_mu 0.805
_exptl_absorpt_correction_T_max 1.000
_exptl_absorpt_correction_T_min 0.904
_exptl_absorpt_correction_type gaussian
_exptl_absorpt_process_details
;
CrysAlisPro 1.171.42.49 (Rigaku Oxford Diffraction, 2022)
Numerical absorption correction based on gaussian integration over
a multifaceted crystal model
Empirical absorption correction using spherical harmonics,
implemented in SCALE3 ABSPACK scaling algorithm.
;
_exptl_crystal_colour colourless
_exptl_crystal_colour_primary colourless
_exptl_crystal_density_diffrn 1.341
_exptl_crystal_description plate
_exptl_crystal_F_000 640
_exptl_crystal_recrystallization_method
;Single crystals were grown by slow evaporation of a solution obtained 
 dissolving 4,4'-ethane-1,2-diyldipyridine and succinic acid in 1:1 
 mol ratio in hot methanol 99.8%.
;
_exptl_crystal_size_max 0.14
_exptl_crystal_size_mid 0.09
_exptl_crystal_size_min 0.04
_refine_diff_density_max 0.168
_refine_diff_density_min -0.183
_refine_diff_density_rms 0.049
_refine_ls_extinction_method none
_refine_ls_goodness_of_fit_ref 1.021
_refine_ls_hydrogen_treatment refall
_refine_ls_matrix_type full
_refine_ls_number_parameters 136
_refine_ls_number_reflns 1432
_refine_ls_number_restraints 0
_refine_ls_restrained_S_all 1.021
_refine_ls_R_factor_all 0.0824
_refine_ls_R_factor_gt 0.0528
_refine_ls_shift/su_max 0.000
_refine_ls_shift/su_mean 0.000
_refine_ls_structure_factor_coef Fsqd
_refine_ls_weighting_details 'w=1/[\s^2^(Fo^2^)+(0.0878P)^2^] where P=(Fo^2^+2Fc^2^)/3'
_refine_ls_weighting_scheme calc
_refine_ls_wR_factor_gt 0.1372
_refine_ls_wR_factor_ref 0.1652
_reflns_Friedel_coverage 0.000
_reflns_number_gt 961
_reflns_number_total 1432
_reflns_threshold_expression 'I > 2\s(I)'
_cod_data_source_file yc5049.cif
_cod_data_source_block etysuc_250K
_cod_database_code 1573516
_shelx_shelxl_version_number 2014/7
_chemical_oxdiff_formula 'C4 H6 O4, C12 H12 N2'
_shelx_space_group_comment
;
The symmetry employed for this shelxl refinement is uniquely defined
by the following loop, which should always be used as a source of
symmetry information in preference to the above space-group names.
They are only intended as comments.
;
_shelx_estimated_absorpt_t_max 0.969
_shelx_estimated_absorpt_t_min 0.896
_olex2_refinement_description
;
;
_ins_header
;
TITL ETYSUC_250 in I2/a 
REM I2/a (#15 in standard setting)
CELL 1.54184  16.649411   4.906944  19.357481  90.0000 108.8122  90.0000
ZERR    4.00   0.001401   0.000422   0.001336   0.0000   0.0085   0.0000
LATT  2
SYMM -x+1/2, y,-z 
SFAC C H N O
UNIT 64.00 72.00 8.00 16.00
REM  CrysAlisPro recorded range (K): Min=249.9; max=250.1; aver:250.0
TEMP -23
SIZE 0.04 0.09 0.14
TREF
HKLF 4
END
;
_olex2_submission_special_instructions 'No special instructions were received'
_oxdiff_exptl_absorpt_empirical_details
;
Empirical correction (ABSPACK) includes:
- Absorption correction using spherical harmonics
- Frame scaling
;
_oxdiff_exptl_absorpt_empirical_full_max 1.500
_oxdiff_exptl_absorpt_empirical_full_min 0.747

loop_
_space_group_symop_operation_xyz
'x, y, z'
'-x+1/2, y, -z'
'x+1/2, y+1/2, z+1/2'
'-x+1, y+1/2, -z+1/2'
'-x, -y, -z'
'x-1/2, -y, z'
'-x+1/2, -y+1/2, -z+1/2'
'x, -y+1/2, z+1/2'

loop_
_atom_site_label
_atom_site_type_symbol
_atom_site_fract_x
_atom_site_fract_y
_atom_site_fract_z
_atom_site_U_iso_or_equiv
_atom_site_adp_type
_atom_site_occupancy
_atom_site_site_symmetry_order
_atom_site_calc_flag
_atom_site_refinement_flags_posn
_atom_site_refinement_flags_adp
_atom_site_refinement_flags_occupancy
_atom_site_disorder_assembly
_atom_site_disorder_group
N1 N 0.39345(13) 0.4590(5) 0.14466(10) 0.0468(6) Uani 1 1 d . . . . .
C2 C 0.34218(17) 0.5824(6) 0.08521(13) 0.0517(7) Uani 1 1 d . . . . .
C3 C 0.37049(17) 0.7810(6) 0.04821(13) 0.0509(7) Uani 1 1 d . . . . .
C4 C 0.45496(15) 0.8564(5) 0.07198(12) 0.0434(6) Uani 1 1 d . . . . .
C5 C 0.50795(16) 0.7272(6) 0.13321(13) 0.0487(6) Uani 1 1 d . . . . .
C6 C 0.47496(16) 0.5312(6) 0.16822(13) 0.0485(6) Uani 1 1 d . . . . .
C1A C 0.25454(15) 0.0195(5) 0.17687(12) 0.0453(6) Uani 1 1 d . . . . .
O1A O 0.33347(11) 0.0883(4) 0.21111(9) 0.0553(5) Uani 1 1 d . . . . .
C2A C 0.22099(17) -0.2062(6) 0.21302(14) 0.0480(6) Uani 1 1 d . . . . .
O2A O 0.21144(12) 0.1247(4) 0.12033(9) 0.0596(6) Uani 1 1 d . . . . .
C7 C 0.48817(19) 1.0654(6) 0.03107(14) 0.0493(7) Uani 1 1 d . . . . .
H2 H 0.2823(18) 0.525(6) 0.0684(14) 0.053(7) Uiso 1 1 d . . . . .
H1A H 0.351(2) 0.230(8) 0.181(2) 0.101(13) Uiso 1 1 d . . . . .
H2AA H 0.2075(19) -0.360(7) 0.1791(16) 0.061(8) Uiso 1 1 d . . . . .
H2AB H 0.171(2) -0.135(7) 0.2174(16) 0.068(9) Uiso 1 1 d . . . . .
H7A H 0.541(2) 1.148(7) 0.0642(16) 0.064(8) Uiso 1 1 d . . . . .
H6 H 0.511(2) 0.443(7) 0.2117(16) 0.068(9) Uiso 1 1 d . . . . .
H3 H 0.3290(19) 0.864(6) 0.0038(16) 0.066(8) Uiso 1 1 d . . . . .
H7B H 0.441(2) 1.203(7) 0.0066(17) 0.071(9) Uiso 1 1 d . . . . .
H5 H 0.5648(17) 0.767(6) 0.1513(13) 0.048(7) Uiso 1 1 d . . . . .

loop_
_atom_site_aniso_label
_atom_site_aniso_U_11
_atom_site_aniso_U_22
_atom_site_aniso_U_33
_atom_site_aniso_U_23
_atom_site_aniso_U_13
_atom_site_aniso_U_12
N1 0.0494(11) 0.0542(13) 0.0431(10) 0.0034(9) 0.0238(9) -0.0057(10)
C2 0.0460(14) 0.0669(19) 0.0466(12) 0.0070(12) 0.0212(11) -0.0044(13)
C3 0.0525(14) 0.0600(18) 0.0449(12) 0.0103(12) 0.0221(11) -0.0011(13)
C4 0.0526(14) 0.0460(14) 0.0398(11) 0.0006(10) 0.0263(10) -0.0021(11)
C5 0.0453(14) 0.0585(17) 0.0461(12) 0.0001(12) 0.0199(11) -0.0067(12)
C6 0.0520(14) 0.0531(16) 0.0437(12) 0.0059(11) 0.0199(11) -0.0025(12)
C1A 0.0497(13) 0.0507(15) 0.0407(11) 0.0010(11) 0.0218(11) 0.0003(12)
O1A 0.0496(10) 0.0673(14) 0.0479(9) 0.0134(9) 0.0141(8) -0.0127(9)
C2A 0.0459(13) 0.0525(16) 0.0486(13) 0.0068(12) 0.0195(11) -0.0041(12)
O2A 0.0544(11) 0.0703(14) 0.0528(10) 0.0173(10) 0.0154(8) -0.0033(10)
C7 0.0599(16) 0.0493(16) 0.0481(12) 0.0011(12) 0.0305(12) -0.0070(13)

loop_
_atom_type_symbol
_atom_type_description
_atom_type_scat_dispersion_real
_atom_type_scat_dispersion_imag
_atom_type_scat_source
C C 0.0181 0.0091 'International Tables Vol C Tables 4.2.6.8 and 6.1.1.4'
H H 0.0000 0.0000 'International Tables Vol C Tables 4.2.6.8 and 6.1.1.4'
N N 0.0311 0.0180 'International Tables Vol C Tables 4.2.6.8 and 6.1.1.4'
O O 0.0492 0.0322 'International Tables Vol C Tables 4.2.6.8 and 6.1.1.4'

loop_
_exptl_crystal_face_index_h
_exptl_crystal_face_index_k
_exptl_crystal_face_index_l
_exptl_crystal_face_perp_dist
-4 0 13 0.0427
1 8 3 0.0703
3 0 -13 0.0335
2 -4 1 0.0590
-24 0 5 0.0090
18 0 -4 0.0270

loop_
_geom_angle_atom_site_label_1
_geom_angle_atom_site_label_2
_geom_angle_atom_site_label_3
_geom_angle
_geom_angle_site_symmetry_1
_geom_angle_site_symmetry_3
_geom_angle_publ_flag
C6 N1 C2 118.1(2) . . ?
N1 C2 C3 122.5(3) . . ?
N1 C2 H2 116.9(16) . . ?
C3 C2 H2 120.7(16) . . ?
C2 C3 C4 119.9(2) . . ?
C2 C3 H3 118.6(18) . . ?
C4 C3 H3 121.6(18) . . ?
C3 C4 C5 117.5(2) . . ?
C3 C4 C7 120.9(2) . . ?
C5 C4 C7 121.5(2) . . ?
C4 C5 C6 119.5(2) . . ?
C4 C5 H5 121.5(16) . . ?
C6 C5 H5 119.0(16) . . ?
N1 C6 C5 122.5(2) . . ?
N1 C6 H6 117.1(18) . . ?
C5 C6 H6 120.4(18) . . ?
O1A C1A C2A 114.5(2) . . ?
O2A C1A O1A 123.5(2) . . ?
O2A C1A C2A 122.0(2) . . ?
C1A O1A H1A 109(2) . . ?
C1A C2A H2AA 107.1(17) . . ?
C1A C2A H2AB 104(2) . . ?
C2A C2A C1A 115.4(3) 7_545 . ?
C2A C2A H2AA 110.9(18) 7_545 . ?
C2A C2A H2AB 109.8(19) 7_545 . ?
H2AA C2A H2AB 109(3) . . ?
C4 C7 C7 111.1(3) . 5_675 ?
C4 C7 H7A 109.6(18) . . ?
C4 C7 H7B 109.3(17) . . ?
C7 C7 H7A 106.4(18) 5_675 . ?
C7 C7 H7B 105.6(17) 5_675 . ?
H7A C7 H7B 115(3) . . ?

loop_
_geom_bond_atom_site_label_1
_geom_bond_atom_site_label_2
_geom_bond_distance
_geom_bond_site_symmetry_2
_geom_bond_publ_flag
N1 C2 1.337(3) . ?
N1 C6 1.333(3) . ?
C2 C3 1.379(4) . ?
C2 H2 0.99(3) . ?
C3 C4 1.382(4) . ?
C3 H3 1.00(3) . ?
C4 C5 1.382(4) . ?
C4 C7 1.506(3) . ?
C5 C6 1.388(4) . ?
C5 H5 0.92(3) . ?
C6 H6 0.96(3) . ?
C1A O1A 1.311(3) . ?
C1A C2A 1.510(4) . ?
C1A O2A 1.213(3) . ?
O1A H1A 1.01(4) . ?
C2A C2A 1.509(5) 7_545 ?
C2A H2AA 0.98(3) . ?
C2A H2AB 0.93(3) . ?
C7 C7 1.523(5) 5_675 ?
C7 H7A 0.99(3) . ?
C7 H7B 1.03(3) . ?

loop_
_geom_torsion_atom_site_label_1
_geom_torsion_atom_site_label_2
_geom_torsion_atom_site_label_3
_geom_torsion_atom_site_label_4
_geom_torsion
_geom_torsion_site_symmetry_1
_geom_torsion_site_symmetry_2
_geom_torsion_site_symmetry_3
_geom_torsion_site_symmetry_4
_geom_torsion_publ_flag
N1 C2 C3 C4 0.8(4) . . . . ?
C2 N1 C6 C5 -0.3(4) . . . . ?
C2 C3 C4 C5 -0.3(4) . . . . ?
C2 C3 C4 C7 177.8(2) . . . . ?
C3 C4 C5 C6 -0.4(4) . . . . ?
C3 C4 C7 C7 -85.2(4) . . . 5_675 ?
C4 C5 C6 N1 0.7(4) . . . . ?
C5 C4 C7 C7 92.8(4) . . . 5_675 ?
C6 N1 C2 C3 -0.4(4) . . . . ?
O1A C1A C2A C2A 7.1(4) . . . 7_545 ?
O2A C1A C2A C2A -173.6(3) . . . 7_545 ?
C7 C4 C5 C6 -178.5(2) . . . . ?

loop_
_exptl_oxdiff_crystal_face_indexfrac_h
_exptl_oxdiff_crystal_face_indexfrac_k
_exptl_oxdiff_crystal_face_indexfrac_l
_exptl_oxdiff_crystal_face_x
_exptl_oxdiff_crystal_face_y
_exptl_oxdiff_crystal_face_z
-3.9396 0.2644 12.5277 -0.0692 -0.1475 0.9881
1.2332 8.1114 2.8349 0.2189 2.4241 0.8119
3.1431 0.2322 -12.5637 -0.0078 0.3013 -0.9565
1.7330 -3.9972 0.9331 0.1793 -1.2420 -0.2134
-24.3239 0.1774 4.5926 -2.2598 0.0075 0.3201
18.2756 0.0476 -3.8713 1.6880 0.0575 -0.2602
